data_7120591
loop_
_publ_author_name
'Nikolayenko, Varvara I.'
'Herbert, Simon'
'Barbour, Len'

_publ_section_title
;
 Reversible structural switching of a metal-organic framework by
 photoirradiation
;
_journal_name_full 'Chem. Commun.'
_journal_paper_doi 10.1039/C7CC06074B
_journal_year 2017
_chemical_formula_moiety 'C55 H36 F6 N2 O10 S2 Zn2'
_chemical_formula_sum 'C55 H36 F6 N2 O10 S2 Zn2'
_chemical_formula_weight 1193.72
_chemical_name_common iDMOF3_apohost
_space_group_crystal_system triclinic
_space_group_IT_number 2
_space_group_name_Hall '-P 1'
_space_group_name_H-M_alt 'P -1'
_symmetry_space_group_name_Hall '-P 1'
_symmetry_space_group_name_H-M 'P -1'
_atom_sites_solution_hydrogens geom
_audit_creation_method SHELXL-2016/6
_audit_update_record
;
2017-08-02 deposited with the CCDC.
2017-08-23 downloaded from the CCDC.
;
_cell_angle_alpha 78.598(12)
_cell_angle_beta 89.230(13)
_cell_angle_gamma 67.499(11)
_cell_formula_units_Z 2
_cell_length_a 12.260(14)
_cell_length_b 13.257(15)
_cell_length_c 17.62(2)
_cell_measurement_reflns_used 2427
_cell_measurement_temperature 298(2)
_cell_measurement_theta_max 21.051
_cell_measurement_theta_min 2.264
_cell_volume 2587(5)
_computing_cell_refinement 'SAINT (Bruker, 2016)'
_computing_data_collection 'APEX3 (Bruker, 2016)'
_computing_data_reduction 'SAINT (Bruker, 2016)'
_computing_structure_refinement 'SHELXL-2016/6 (Sheldrick, 2016)'
_computing_structure_solution 'SHELXL-2016/6 (Sheldrick, 2016)'
_diffrn_ambient_temperature 298(2)
_diffrn_measured_fraction_theta_full 0.999
_diffrn_measured_fraction_theta_max 0.970
_diffrn_measurement_device_type 'Bruker APEX CCD area -detector'
_diffrn_measurement_method \w
_diffrn_radiation_type MoK\a
_diffrn_radiation_wavelength 0.71073
_diffrn_reflns_av_R_equivalents 0.1140
_diffrn_reflns_av_unetI/netI 0.2304
_diffrn_reflns_Laue_measured_fraction_full 0.999
_diffrn_reflns_Laue_measured_fraction_max 0.970
_diffrn_reflns_limit_h_max 16
_diffrn_reflns_limit_h_min -16
_diffrn_reflns_limit_k_max 17
_diffrn_reflns_limit_k_min -17
_diffrn_reflns_limit_l_max 23
_diffrn_reflns_limit_l_min -23
_diffrn_reflns_number 29825
_diffrn_reflns_point_group_measured_fraction_full 0.999
_diffrn_reflns_point_group_measured_fraction_max 0.970
_diffrn_reflns_theta_full 25.242
_diffrn_reflns_theta_max 28.018
_diffrn_reflns_theta_min 1.700
_diffrn_source 'fine-focus sealed tube'
_exptl_absorpt_coefficient_mu 1.091
_exptl_absorpt_correction_T_max 0.8959
_exptl_absorpt_correction_T_min 0.7914
_exptl_absorpt_correction_type numerical
_exptl_absorpt_process_details 'SADABS, 2016'
_exptl_crystal_colour Blue
_exptl_crystal_density_diffrn 1.532
_exptl_crystal_description Block
_exptl_crystal_F_000 1212
_exptl_crystal_size_max 0.225
_exptl_crystal_size_mid 0.139
_exptl_crystal_size_min 0.103
_refine_diff_density_max 1.343
_refine_diff_density_min -0.705
_refine_diff_density_rms 0.157
_refine_ls_extinction_method none
_refine_ls_goodness_of_fit_ref 0.888
_refine_ls_hydrogen_treatment constr
_refine_ls_matrix_type full
_refine_ls_number_parameters 559
_refine_ls_number_reflns 12144
_refine_ls_number_restraints 221
_refine_ls_restrained_S_all 0.887
_refine_ls_R_factor_all 0.2863
_refine_ls_R_factor_gt 0.1211
_refine_ls_shift/su_max 0.001
_refine_ls_shift/su_mean 0.000
_refine_ls_structure_factor_coef Fsqd
_refine_ls_weighting_details 'w=1/[\s^2^(Fo^2^)+(0.1712P)^2^] where P=(Fo^2^+2Fc^2^)/3'
_refine_ls_weighting_scheme calc
_refine_ls_wR_factor_gt 0.2831
_refine_ls_wR_factor_ref 0.3488
_reflns_Friedel_coverage 0.000
_reflns_number_gt 3638
_reflns_number_total 12144
_reflns_threshold_expression 'I > 2\s(I)'
_cod_data_source_file c7cc06074b5.cif
_cod_data_source_block iDMOF3_apohost
_cod_database_code 7120591
_shelx_shelxl_version_number 2016/6
_shelx_space_group_comment
;
The symmetry employed for this shelxl refinement is uniquely defined
by the following loop, which should always be used as a source of
symmetry information in preference to the above space-group names.
They are only intended as comments.
;
_shelx_estimated_absorpt_t_min 0.791
_shelx_estimated_absorpt_t_max 0.896

loop_
_space_group_symop_operation_xyz
'x, y, z'
'-x, -y, -z'

loop_
_atom_site_label
_atom_site_type_symbol
_atom_site_fract_x
_atom_site_fract_y
_atom_site_fract_z
_atom_site_U_iso_or_equiv
_atom_site_adp_type
_atom_site_occupancy
_atom_site_site_symmetry_order
_atom_site_calc_flag
_atom_site_refinement_flags_posn
_atom_site_refinement_flags_adp
_atom_site_disorder_assembly
_atom_site_disorder_group
Zn1 Zn 0.11372(11) 1.00661(10) 0.13803(8) 0.0616(4) Uani 1 1 d . U . .
Zn2 Zn -0.04169(11) 1.04022(10) 0.29776(8) 0.0634(4) Uani 1 1 d . U . .
O1 O 0.9677(6) 0.1586(6) 0.3613(4) 0.072(2) Uani 1 1 d . U . .
O2 O 0.8027(6) 0.1936(6) 0.2976(5) 0.071(2) Uani 1 1 d . U . .
O6 O -0.1108(7) 0.9751(6) 0.2260(4) 0.0679(19) Uani 1 1 d . U . .
N1 N -0.1021(7) 0.9498(7) 0.3950(5) 0.061(2) Uani 1 1 d . U . .
O7 O 0.0211(7) 0.9156(6) 0.1407(4) 0.071(2) Uani 1 1 d . U . .
N2 N -0.7730(9) 0.9456(8) 1.0556(6) 0.084(2) Uani 1 1 d . U . .
O5 O 0.2376(6) 0.9512(6) 0.2213(4) 0.0675(18) Uani 1 1 d . U . .
O9 O 0.0086(7) 0.1477(6) 0.1925(5) 0.074(2) Uani 1 1 d . U . .
O10 O 0.0006(7) 0.1657(6) 0.0677(5) 0.083(2) Uani 1 1 d . U . .
C47 C -0.5961(11) 0.9100(10) 0.9903(7) 0.084(2) Uani 1 1 d . U . .
H47 H -0.525091 0.919960 0.985050 0.100 Uiso 1 1 calc R U . .
O3 O 0.6517(7) 0.6133(6) 0.4595(4) 0.0815(17) Uani 1 1 d . U . .
O4 O 0.1307(6) 0.9300(5) 0.3210(4) 0.0704(19) Uani 1 1 d . U . .
C21 C -0.1753(10) 0.4917(9) 0.1707(7) 0.071(3) Uani 1 1 d . U . .
H21 H -0.173168 0.527129 0.210882 0.085 Uiso 1 1 calc R U . .
C15 C -0.0689(10) 0.9196(8) 0.1763(6) 0.059(3) Uani 1 1 d . U . .
C1 C 0.8597(11) 0.2180(9) 0.3406(7) 0.0716(14) Uani 1 1 d . U . .
C23 C -0.1065(9) 0.3250(8) 0.1182(6) 0.0599(15) Uani 1 1 d . U . .
C2 C 0.8046(10) 0.3254(9) 0.3719(7) 0.0716(14) Uani 1 1 d . U . .
C3 C 0.6968(10) 0.4006(9) 0.3428(7) 0.0716(14) Uani 1 1 d . U . .
H3 H 0.658405 0.388230 0.302543 0.086 Uiso 1 1 calc R U . .
C22 C -0.1122(9) 0.3792(8) 0.1778(6) 0.0599(15) Uani 1 1 d . U . .
H22 H -0.071552 0.337857 0.225097 0.072 Uiso 1 1 calc R U . .
C31 C -0.1914(9) 0.8505(8) 0.5228(7) 0.062(3) Uani 1 1 d . U . .
C9 C 0.3359(10) 0.8426(8) 0.3397(6) 0.064(3) Uani 1 1 d . U . .
C43 C -0.6218(10) 0.8515(9) 0.9444(7) 0.0723(18) Uani 1 1 d . U . .
C16 C -0.1324(9) 0.8523(8) 0.1525(6) 0.057(2) Uani 1 1 d . U . .
C18 C -0.2983(10) 0.7966(9) 0.1615(7) 0.071(3) Uani 1 1 d . U . .
H18 H -0.370110 0.800651 0.181569 0.086 Uiso 1 1 calc R U . .
C34 C -0.2887(10) 0.6781(8) 0.6820(7) 0.068(3) Uani 1 1 d . U . .
C5 C 0.6996(11) 0.5158(9) 0.4285(7) 0.0815(17) Uani 1 1 d . U . .
C6 C 0.5438(12) 0.6918(9) 0.4237(8) 0.0815(17) Uani 1 1 d . U . .
C4 C 0.6423(10) 0.4965(8) 0.3721(6) 0.068(3) Uani 1 1 d . U . .
H4 H 0.566645 0.546805 0.352928 0.082 Uiso 1 1 calc R U . .
C35 C -0.3086(12) 0.5864(10) 0.7164(8) 0.0913(15) Uani 1 1 d . U . .
C10 C 0.2264(9) 0.9152(8) 0.2905(7) 0.058(2) Uani 1 1 d . U . .
C19 C -0.2468(11) 0.7268(9) 0.1108(8) 0.0796(16) Uani 1 1 d . U . .
C11 C 0.3342(10) 0.7758(9) 0.4096(7) 0.073(3) Uani 1 1 d . U . .
H11 H 0.261886 0.781499 0.429373 0.087 Uiso 1 1 calc R U . .
C40 C -0.4521(10) 0.6881(9) 0.8009(7) 0.074(3) Uani 1 1 d . U . .
C24 C -0.0275(10) 0.2025(9) 0.1274(7) 0.0599(15) Uani 1 1 d . U . .
C28 C -0.0871(11) 0.7839(9) 0.1025(6) 0.071(3) Uani 1 1 d . U . .
H28 H -0.014719 0.778570 0.082974 0.085 Uiso 1 1 calc R U . .
C51 C -0.3284(11) 0.7769(9) 0.7216(7) 0.074(3) Uani 1 1 d . U . .
C55 C -0.1289(10) 0.9901(9) 0.4587(7) 0.070(3) Uani 1 1 d . U . .
H55 H -0.116420 1.054716 0.459842 0.084 Uiso 1 1 calc R U . .
C54 C -0.1709(10) 0.9490(8) 0.5201(7) 0.066(3) Uani 1 1 d . U . .
H54 H -0.187308 0.984427 0.561911 0.079 Uiso 1 1 calc R U . .
C17 C -0.2416(10) 0.8593(8) 0.1814(7) 0.071(3) Uani 1 1 d . U . .
H17 H -0.275886 0.907495 0.214687 0.086 Uiso 1 1 calc R U . .
C8 C 0.4439(11) 0.8373(9) 0.3126(7) 0.076(3) Uani 1 1 d . U . .
H8 H 0.445991 0.883233 0.265828 0.092 Uiso 1 1 calc R U . .
C7 C 0.5502(11) 0.7639(10) 0.3545(8) 0.087(3) Uani 1 1 d . U . .
H7 H 0.622678 0.762661 0.337356 0.104 Uiso 1 1 calc R U . .
C32 C -0.2371(9) 0.7997(9) 0.5897(7) 0.068(3) Uani 1 1 d . U . .
C42 C -0.5460(10) 0.8074(9) 0.8831(7) 0.0723(18) Uani 1 1 d . U . .
C13 C 0.8078(10) 0.4420(8) 0.4597(7) 0.0716(14) Uani 1 1 d . U . .
H13 H 0.845245 0.456006 0.499566 0.086 Uiso 1 1 calc R U . .
C45 C -0.8005(11) 0.8938(10) 1.0078(7) 0.077(3) Uani 1 1 d . U . .
H45 H -0.873653 0.887953 1.011427 0.092 Uiso 1 1 calc R U . .
C33 C -0.2258(9) 0.6941(9) 0.6136(7) 0.073(3) Uani 1 1 d . U . .
H33 H -0.182124 0.636829 0.588899 0.087 Uiso 1 1 calc R U . .
C48 C -0.4443(10) 0.7971(9) 0.7554(6) 0.068(2) Uani 1 1 d . U . .
C25 C -0.1694(11) 0.3853(9) 0.0505(7) 0.074(3) Uani 1 1 d . U . .
H25 H -0.164091 0.351378 0.008374 0.089 Uiso 1 1 calc R U . .
C39 C -0.3884(13) 0.5919(10) 0.7778(8) 0.0913(15) Uani 1 1 d . U . .
C44 C -0.7284(10) 0.8465(9) 0.9518(7) 0.0723(18) Uani 1 1 d . U . .
H44 H -0.754461 0.811421 0.919574 0.087 Uiso 1 1 calc R U . .
C27 C -0.1428(11) 0.7216(10) 0.0789(7) 0.080(3) Uani 1 1 d . U . .
H27 H -0.111004 0.677599 0.042719 0.096 Uiso 1 1 calc R U . .
C41 C -0.5253(9) 0.7099(8) 0.8648(7) 0.066(3) Uani 1 1 d . U . .
H41 H -0.555768 0.659554 0.891263 0.079 Uiso 1 1 calc R U . .
C14 C 0.8623(10) 0.3447(9) 0.4315(6) 0.0716(14) Uani 1 1 d . U . .
H14 H 0.936627 0.293193 0.452397 0.086 Uiso 1 1 calc R U . .
C46 C -0.6725(11) 0.9581(10) 1.0473(7) 0.084(2) Uani 1 1 d . U . .
H46 H -0.650626 0.997806 1.077941 0.100 Uiso 1 1 calc R U . .
C12 C 0.4404(11) 0.6981(9) 0.4524(7) 0.077(3) Uani 1 1 d . U . .
H12 H 0.438008 0.652629 0.499379 0.093 Uiso 1 1 calc R U . .
C30 C -0.1632(11) 0.8057(9) 0.4557(7) 0.080(3) Uani 1 1 d . U . .
H30 H -0.175448 0.741683 0.452333 0.096 Uiso 1 1 calc R U . .
C29 C -0.1173(11) 0.8564(10) 0.3949(7) 0.083(4) Uani 1 1 d . U . .
H29 H -0.096201 0.823467 0.352058 0.100 Uiso 1 1 calc R U . .
O8 O -0.3097(7) 0.6650(5) 0.0914(5) 0.0796(16) Uani 1 1 d . U . .
C20 C -0.2415(11) 0.5502(9) 0.1024(8) 0.0796(16) Uani 1 1 d . U . .
C49 C -0.5506(11) 0.8585(11) 0.6920(7) 0.087(3) Uani 1 1 d . U . .
H49A H -0.623484 0.867599 0.717349 0.104 Uiso 1 1 calc R U . .
H49B H -0.552506 0.932642 0.671150 0.104 Uiso 1 1 calc R U . .
C52 C -0.2249(11) 0.7580(11) 0.7836(8) 0.088(3) Uani 1 1 d . U . .
H52A H -0.152852 0.743740 0.756503 0.105 Uiso 1 1 calc R U . .
H52B H -0.243119 0.828157 0.799836 0.105 Uiso 1 1 calc R U . .
C26 C -0.2420(11) 0.4977(10) 0.0434(7) 0.084(3) Uani 1 1 d . U . .
H26 H -0.290691 0.536686 -0.001568 0.100 Uiso 1 1 calc R U . .
C53 C -0.1978(13) 0.6702(14) 0.8542(8) 0.115(5) Uani 1 1 d . U . .
H53A H -0.269334 0.676958 0.879632 0.173 Uiso 1 1 calc R U . .
H53B H -0.142720 0.677957 0.888565 0.173 Uiso 1 1 calc R U . .
H53C H -0.163776 0.598359 0.840704 0.173 Uiso 1 1 calc R U . .
C50 C -0.5497(12) 0.8041(12) 0.6261(8) 0.101(4) Uani 1 1 d . U . .
H50A H -0.477330 0.792641 0.600855 0.151 Uiso 1 1 calc R U . .
H50B H -0.615657 0.850952 0.589727 0.151 Uiso 1 1 calc R U . .
H50C H -0.555664 0.733450 0.644958 0.151 Uiso 1 1 calc R U . .
S2A S -0.4779(3) 0.8891(2) 0.8270(2) 0.0798(10) Uani 1 1 d . U A 2
S1A S -0.3247(3) 0.8935(2) 0.6472(2) 0.0806(10) Uani 1 1 d . U B 2
F5 F -0.3361(8) 0.4666(6) 0.6413(5) 0.1189(11) Uani 1 1 d . U C -1
F6 F -0.1610(8) 0.4360(6) 0.6743(5) 0.1189(11) Uani 1 1 d . U C -1
F3 F -0.2887(8) 0.3066(6) 0.7679(5) 0.1189(11) Uani 1 1 d . U C -1
F1 F -0.3720(8) 0.4494(6) 0.8907(5) 0.1189(11) Uani 1 1 d . U C -1
F4 F -0.1834(8) 0.3709(6) 0.8207(5) 0.1189(11) Uani 1 1 d . U C -1
F2 F -0.4846(8) 0.4627(6) 0.7973(5) 0.1189(11) Uani 1 1 d . U C -1
C38 C -0.3833(13) 0.4794(10) 0.8113(9) 0.0913(15) Uani 1 1 d . U C -1
C37 C -0.2844(13) 0.4010(10) 0.7719(8) 0.0913(15) Uani 1 1 d . U C -1
C36 C -0.2658(13) 0.4719(10) 0.7035(8) 0.0913(15) Uani 1 1 d . U C -1

loop_
_atom_site_aniso_label
_atom_site_aniso_U_11
_atom_site_aniso_U_22
_atom_site_aniso_U_33
_atom_site_aniso_U_23
_atom_site_aniso_U_13
_atom_site_aniso_U_12
Zn1 0.0631(8) 0.0474(7) 0.0805(9) -0.0239(6) 0.0213(7) -0.0234(6)
Zn2 0.0598(8) 0.0467(7) 0.0839(10) -0.0279(6) 0.0158(7) -0.0142(6)
O1 0.067(5) 0.051(4) 0.087(5) -0.023(4) 0.002(4) -0.009(4)
O2 0.060(5) 0.049(4) 0.106(6) -0.025(4) 0.015(4) -0.019(4)
O6 0.081(5) 0.064(5) 0.079(5) -0.039(4) 0.023(4) -0.039(4)
N1 0.058(5) 0.052(5) 0.074(5) -0.016(4) 0.002(4) -0.019(4)
O7 0.079(5) 0.056(4) 0.093(5) -0.031(4) 0.034(4) -0.035(4)
N2 0.085(5) 0.092(5) 0.101(5) -0.046(4) 0.031(4) -0.050(4)
O5 0.068(5) 0.056(4) 0.079(4) -0.029(4) 0.027(3) -0.018(4)
O9 0.086(6) 0.050(4) 0.090(5) -0.017(4) 0.004(4) -0.028(4)
O10 0.111(7) 0.051(4) 0.082(5) -0.016(4) 0.033(5) -0.024(4)
C47 0.085(5) 0.092(5) 0.101(5) -0.046(4) 0.031(4) -0.050(4)
O3 0.082(4) 0.052(3) 0.090(4) -0.032(3) -0.008(3) 0.006(3)
O4 0.067(4) 0.044(4) 0.089(5) -0.016(4) 0.020(4) -0.009(3)
C21 0.075(8) 0.053(5) 0.092(7) -0.030(5) -0.001(6) -0.024(5)
C15 0.063(7) 0.053(6) 0.072(7) -0.020(5) 0.011(5) -0.031(5)
C1 0.065(3) 0.052(3) 0.084(4) -0.019(3) 0.000(3) -0.005(2)
C23 0.065(4) 0.053(3) 0.071(4) -0.018(3) 0.009(3) -0.031(3)
C2 0.065(3) 0.052(3) 0.084(4) -0.019(3) 0.000(3) -0.005(2)
C3 0.065(3) 0.052(3) 0.084(4) -0.019(3) 0.000(3) -0.005(2)
C22 0.065(4) 0.053(3) 0.071(4) -0.018(3) 0.009(3) -0.031(3)
C31 0.048(6) 0.052(6) 0.093(7) -0.028(5) 0.014(5) -0.022(5)
C9 0.071(5) 0.031(5) 0.078(6) -0.021(4) 0.020(5) -0.003(4)
C43 0.064(4) 0.061(4) 0.103(5) -0.038(3) 0.026(4) -0.028(3)
C16 0.068(6) 0.047(6) 0.064(7) -0.017(5) 0.010(5) -0.029(5)
C18 0.055(7) 0.061(7) 0.101(9) -0.014(6) 0.015(6) -0.029(5)
C34 0.060(7) 0.045(5) 0.097(8) -0.024(5) 0.010(5) -0.015(5)
C5 0.082(4) 0.052(3) 0.090(4) -0.032(3) -0.008(3) 0.006(3)
C6 0.082(4) 0.052(3) 0.090(4) -0.032(3) -0.008(3) 0.006(3)
C4 0.060(7) 0.045(6) 0.087(8) -0.019(5) -0.002(5) -0.002(5)
C35 0.112(4) 0.054(3) 0.116(4) -0.032(3) 0.027(3) -0.034(3)
C10 0.058(5) 0.036(5) 0.080(6) -0.027(5) 0.026(5) -0.014(4)
C19 0.072(4) 0.042(3) 0.125(5) -0.020(3) -0.006(3) -0.021(3)
C11 0.069(6) 0.048(6) 0.092(7) -0.022(5) 0.028(5) -0.010(5)
C40 0.074(8) 0.054(5) 0.109(8) -0.030(5) 0.025(6) -0.036(5)
C24 0.065(4) 0.053(3) 0.071(4) -0.018(3) 0.009(3) -0.031(3)
C28 0.084(8) 0.069(7) 0.078(8) -0.034(6) 0.024(6) -0.042(6)
C51 0.081(6) 0.048(6) 0.091(7) -0.017(5) 0.024(5) -0.024(6)
C55 0.089(9) 0.049(6) 0.075(7) -0.020(5) 0.024(6) -0.026(6)
C54 0.075(8) 0.043(6) 0.079(7) -0.029(5) 0.016(6) -0.015(5)
C17 0.066(7) 0.049(6) 0.107(9) -0.025(6) 0.020(6) -0.027(5)
C8 0.075(6) 0.051(7) 0.082(8) -0.008(5) 0.011(5) -0.005(5)
C7 0.060(6) 0.070(8) 0.107(9) -0.026(5) 0.017(6) 0.002(6)
C32 0.055(7) 0.057(6) 0.099(7) -0.027(5) 0.020(6) -0.023(5)
C42 0.064(4) 0.061(4) 0.103(5) -0.038(3) 0.026(4) -0.028(3)
C13 0.065(3) 0.052(3) 0.084(4) -0.019(3) 0.000(3) -0.005(2)
C45 0.069(7) 0.082(8) 0.094(9) -0.035(7) 0.026(6) -0.037(7)
C33 0.060(7) 0.048(5) 0.101(8) -0.025(5) 0.015(6) -0.006(5)
C48 0.079(6) 0.051(5) 0.078(6) -0.027(5) 0.019(4) -0.024(5)
C25 0.100(9) 0.058(5) 0.074(7) -0.021(5) -0.003(6) -0.037(6)
C39 0.112(4) 0.054(3) 0.116(4) -0.032(3) 0.027(3) -0.034(3)
C44 0.064(4) 0.061(4) 0.103(5) -0.038(3) 0.026(4) -0.028(3)
C27 0.097(9) 0.080(8) 0.084(8) -0.041(7) 0.021(7) -0.045(7)
C41 0.059(7) 0.053(6) 0.100(8) -0.024(5) 0.022(6) -0.034(5)
C14 0.065(3) 0.052(3) 0.084(4) -0.019(3) 0.000(3) -0.005(2)
C46 0.085(5) 0.092(5) 0.101(5) -0.046(4) 0.031(4) -0.050(4)
C12 0.091(7) 0.044(6) 0.086(8) -0.012(5) 0.008(6) -0.015(5)
C30 0.102(10) 0.049(6) 0.097(8) -0.028(6) 0.029(7) -0.034(6)
C29 0.101(10) 0.067(7) 0.101(8) -0.044(6) 0.039(7) -0.043(7)
O8 0.072(4) 0.042(3) 0.125(5) -0.020(3) -0.006(3) -0.021(3)
C20 0.072(4) 0.042(3) 0.125(5) -0.020(3) -0.006(3) -0.021(3)
C49 0.066(7) 0.080(8) 0.105(8) -0.017(6) 0.018(6) -0.020(6)
C52 0.076(7) 0.108(10) 0.105(8) -0.046(6) 0.033(6) -0.053(8)
C26 0.089(9) 0.058(6) 0.102(8) -0.014(6) -0.027(7) -0.027(6)
C53 0.098(11) 0.172(16) 0.084(9) -0.022(8) 0.014(7) -0.063(11)
C50 0.075(9) 0.103(11) 0.113(10) -0.010(8) -0.010(8) -0.029(8)
S2A 0.087(2) 0.0606(18) 0.111(2) -0.0441(18) 0.0443(19) -0.0382(17)
S1A 0.088(2) 0.0541(17) 0.112(3) -0.0328(17) 0.0392(19) -0.0339(16)
F5 0.141(3) 0.070(2) 0.140(3) -0.0289(19) 0.025(2) -0.033(2)
F6 0.141(3) 0.070(2) 0.140(3) -0.0289(19) 0.025(2) -0.033(2)
F3 0.141(3) 0.070(2) 0.140(3) -0.0289(19) 0.025(2) -0.033(2)
F1 0.141(3) 0.070(2) 0.140(3) -0.0289(19) 0.025(2) -0.033(2)
F4 0.141(3) 0.070(2) 0.140(3) -0.0289(19) 0.025(2) -0.033(2)
F2 0.141(3) 0.070(2) 0.140(3) -0.0289(19) 0.025(2) -0.033(2)
C38 0.112(4) 0.054(3) 0.116(4) -0.032(3) 0.027(3) -0.034(3)
C37 0.112(4) 0.054(3) 0.116(4) -0.032(3) 0.027(3) -0.034(3)
C36 0.112(4) 0.054(3) 0.116(4) -0.032(3) 0.027(3) -0.034(3)

loop_
_atom_type_symbol
_atom_type_description
_atom_type_scat_dispersion_real
_atom_type_scat_dispersion_imag
_atom_type_scat_source
C C 0.0033 0.0016 'International Tables Vol C Tables 4.2.6.8 and 6.1.1.4'
H H 0.0000 0.0000 'International Tables Vol C Tables 4.2.6.8 and 6.1.1.4'
N N 0.0061 0.0033 'International Tables Vol C Tables 4.2.6.8 and 6.1.1.4'
O O 0.0106 0.0060 'International Tables Vol C Tables 4.2.6.8 and 6.1.1.4'
F F 0.0171 0.0103 'International Tables Vol C Tables 4.2.6.8 and 6.1.1.4'
S S 0.1246 0.1234 'International Tables Vol C Tables 4.2.6.8 and 6.1.1.4'
Zn Zn 0.2839 1.4301 'International Tables Vol C Tables 4.2.6.8 and 6.1.1.4'

loop_
_geom_angle_atom_site_label_1
_geom_angle_atom_site_label_2
_geom_angle_atom_site_label_3
_geom_angle
_geom_angle_site_symmetry_1
_geom_angle_site_symmetry_3
O7 Zn1 O5 113.9(3) . .
O7 Zn1 N2 98.6(3) . 1_654
O5 Zn1 N2 94.5(4) . 1_654
O7 Zn1 O10 103.4(3) . 1_565
O5 Zn1 O10 137.9(3) . 1_565
N2 Zn1 O10 98.8(4) 1_654 1_565
O7 Zn1 O9 106.1(3) . 1_565
O5 Zn1 O9 91.0(3) . 1_565
N2 Zn1 O9 149.9(4) 1_654 1_565
O10 Zn1 O9 59.2(3) 1_565 1_565
O7 Zn1 C24 107.3(3) . 1_565
O5 Zn1 C24 115.5(3) . 1_565
N2 Zn1 C24 126.0(4) 1_654 1_565
O10 Zn1 C24 29.9(3) 1_565 1_565
O9 Zn1 C24 29.3(3) 1_565 1_565
O6 Zn2 O4 104.3(3) . .
O6 Zn2 O1 158.4(3) . 1_465
O4 Zn2 O1 97.2(3) . 1_465
O6 Zn2 N1 88.3(3) . .
O4 Zn2 N1 92.7(3) . .
O1 Zn2 N1 93.5(3) 1_465 .
O6 Zn2 O2 98.3(3) . 1_465
O4 Zn2 O2 157.2(3) . 1_465
O1 Zn2 O2 60.1(3) 1_465 1_465
N1 Zn2 O2 91.0(3) . 1_465
O6 Zn2 O9 91.3(3) . 1_565
O4 Zn2 O9 91.6(3) . 1_565
O1 Zn2 O9 85.3(3) 1_465 1_565
N1 Zn2 O9 175.7(3) . 1_565
O2 Zn2 O9 84.8(3) 1_465 1_565
O6 Zn2 C1 127.5(4) . 1_465
O4 Zn2 C1 128.1(4) . 1_465
O1 Zn2 C1 30.9(3) 1_465 1_465
N1 Zn2 C1 91.8(4) . 1_465
O2 Zn2 C1 29.2(3) 1_465 1_465
O9 Zn2 C1 85.1(3) 1_565 1_465
C1 O1 Zn2 89.0(7) . 1_645
C1 O2 Zn2 88.2(7) . 1_645
C15 O6 Zn2 133.3(7) . .
C55 N1 C29 115.9(10) . .
C55 N1 Zn2 119.6(7) . .
C29 N1 Zn2 124.5(8) . .
C15 O7 Zn1 129.5(7) . .
C45 N2 C46 116.8(10) . .
C45 N2 Zn1 120.7(8) . 1_456
C46 N2 Zn1 122.5(8) . 1_456
C10 O5 Zn1 125.3(7) . .
C24 O9 Zn1 87.5(7) . 1_545
C24 O9 Zn2 141.8(7) . 1_545
Zn1 O9 Zn2 96.0(3) 1_545 1_545
C24 O10 Zn1 89.4(7) . 1_545
C43 C47 C46 123.4(11) . .
C43 C47 H47 118.3 . .
C46 C47 H47 118.3 . .
C6 O3 C5 115.1(9) . .
C10 O4 Zn2 136.8(7) . .
C22 C21 C20 118.0(10) . .
C22 C21 H21 121.0 . .
C20 C21 H21 121.0 . .
O6 C15 O7 126.4(9) . .
O6 C15 C16 118.6(10) . .
O7 C15 C16 114.9(9) . .
O2 C1 O1 122.6(11) . .
O2 C1 C2 120.9(11) . .
O1 C1 C2 116.4(11) . .
O2 C1 Zn2 62.6(6) . 1_645
O1 C1 Zn2 60.0(6) . 1_645
C2 C1 Zn2 176.1(9) . 1_645
C25 C23 C22 118.0(10) . .
C25 C23 C24 121.4(10) . .
C22 C23 C24 120.5(10) . .
C3 C2 C14 119.5(10) . .
C3 C2 C1 119.3(11) . .
C14 C2 C1 121.2(10) . .
C2 C3 C4 120.7(11) . .
C2 C3 H3 119.6 . .
C4 C3 H3 119.6 . .
C21 C22 C23 122.9(11) . .
C21 C22 H22 118.6 . .
C23 C22 H22 118.6 . .
C30 C31 C54 114.3(10) . .
C30 C31 C32 123.1(9) . .
C54 C31 C32 122.6(10) . .
C11 C9 C8 118.7(11) . .
C11 C9 C10 122.2(10) . .
C8 C9 C10 119.0(10) . .
C44 C43 C47 115.0(11) . .
C44 C43 C42 121.4(10) . .
C47 C43 C42 123.2(11) . .
C28 C16 C17 117.7(10) . .
C28 C16 C15 121.6(10) . .
C17 C16 C15 120.7(9) . .
C17 C18 C19 118.6(11) . .
C17 C18 H18 120.7 . .
C19 C18 H18 120.7 . .
C35 C34 C33 128.8(10) . .
C35 C34 C51 117.9(10) . .
C33 C34 C51 113.1(9) . .
C4 C5 C13 121.6(10) . .
C4 C5 O3 122.8(10) . .
C13 C5 O3 115.6(10) . .
C12 C6 O3 122.3(13) . .
C12 C6 C7 121.9(11) . .
O3 C6 C7 115.8(12) . .
C5 C4 C3 119.5(10) . .
C5 C4 H4 120.3 . .
C3 C4 H4 120.3 . .
C34 C35 C39 120.4(11) . .
C34 C35 C36 133.0(12) . .
C39 C35 C36 106.6(11) . .
O5 C10 O4 125.7(11) . .
O5 C10 C9 117.3(9) . .
O4 C10 C9 116.9(10) . .
C27 C19 C18 121.8(11) . .
C27 C19 O8 121.9(11) . .
C18 C19 O8 116.3(11) . .
C9 C11 C12 121.6(11) . .
C9 C11 H11 119.2 . .
C12 C11 H11 119.2 . .
C39 C40 C41 131.7(11) . .
C39 C40 C48 117.9(10) . .
C41 C40 C48 110.3(9) . .
O9 C24 O10 124.0(11) . .
O9 C24 C23 118.3(10) . .
O10 C24 C23 117.7(11) . .
O9 C24 Zn1 63.2(6) . 1_545
O10 C24 Zn1 60.7(6) . 1_545
C23 C24 Zn1 175.6(8) . 1_545
C16 C28 C27 123.3(11) . .
C16 C28 H28 118.3 . .
C27 C28 H28 118.3 . .
C48 C51 C34 112.7(10) . .
C48 C51 C52 113.3(10) . .
C34 C51 C52 108.1(10) . .
C48 C51 S1A 114.5(8) . .
C34 C51 S1A 104.7(8) . .
C52 C51 S1A 102.6(8) . .
C54 C55 N1 127.0(11) . .
C54 C55 H55 116.5 . .
N1 C55 H55 116.5 . .
C55 C54 C31 119.8(10) . .
C55 C54 H54 120.1 . .
C31 C54 H54 120.1 . .
C18 C17 C16 121.1(10) . .
C18 C17 H17 119.5 . .
C16 C17 H17 119.5 . .
C9 C8 C7 121.1(11) . .
C9 C8 H8 119.4 . .
C7 C8 H8 119.4 . .
C8 C7 C6 117.9(12) . .
C8 C7 H7 121.1 . .
C6 C7 H7 121.1 . .
C33 C32 C31 129.8(10) . .
C33 C32 S1A 115.1(9) . .
C31 C32 S1A 115.1(8) . .
C41 C42 C43 125.3(10) . .
C41 C42 S2A 115.5(9) . .
C43 C42 S2A 119.2(8) . .
C5 C13 C14 119.3(11) . .
C5 C13 H13 120.3 . .
C14 C13 H13 120.3 . .
N2 C45 C44 125.0(11) . .
N2 C45 H45 117.5 . .
C44 C45 H45 117.5 . .
C32 C33 C34 112.7(10) . .
C32 C33 H33 123.6 . .
C34 C33 H33 123.6 . .
C51 C48 C40 112.0(9) . .
C51 C48 C49 112.0(10) . .
C40 C48 C49 109.8(10) . .
C51 C48 S2A 114.4(8) . .
C40 C48 S2A 104.2(7) . .
C49 C48 S2A 103.8(7) . .
C23 C25 C26 120.6(10) . .
C23 C25 H25 119.7 . .
C26 C25 H25 119.7 . .
C40 C39 C35 122.9(11) . .
C40 C39 C38 127.5(12) . .
C35 C39 C38 109.5(11) . .
C43 C44 C45 120.1(11) . .
C43 C44 H44 119.9 . .
C45 C44 H44 119.9 . .
C19 C27 C28 117.5(11) . .
C19 C27 H27 121.3 . .
C28 C27 H27 121.3 . .
C42 C41 C40 114.6(10) . .
C42 C41 H41 122.7 . .
C40 C41 H41 122.7 . .
C2 C14 C13 119.4(10) . .
C2 C14 H14 120.3 . .
C13 C14 H14 120.3 . .
N2 C46 C47 119.4(11) . .
N2 C46 H46 120.3 . .
C47 C46 H46 120.3 . .
C6 C12 C11 118.5(12) . .
C6 C12 H12 120.7 . .
C11 C12 H12 120.7 . .
C29 C30 C31 120.3(10) . .
C29 C30 H30 119.9 . .
C31 C30 H30 119.9 . .
N1 C29 C30 122.6(11) . .
N1 C29 H29 118.7 . .
C30 C29 H29 118.7 . .
C20 O8 C19 113.5(8) . .
C26 C20 C21 120.4(10) . .
C26 C20 O8 118.4(11) . .
C21 C20 O8 121.2(11) . .
C50 C49 C48 116.8(10) . .
C50 C49 H49A 108.1 . .
C48 C49 H49A 108.1 . .
C50 C49 H49B 108.1 . .
C48 C49 H49B 108.1 . .
H49A C49 H49B 107.3 . .
C53 C52 C51 120.4(11) . .
C53 C52 H52A 107.2 . .
C51 C52 H52A 107.2 . .
C53 C52 H52B 107.2 . .
C51 C52 H52B 107.2 . .
H52A C52 H52B 106.9 . .
C20 C26 C25 119.8(11) . .
C20 C26 H26 120.1 . .
C25 C26 H26 120.1 . .
C52 C53 H53A 109.5 . .
C52 C53 H53B 109.5 . .
H53A C53 H53B 109.5 . .
C52 C53 H53C 109.5 . .
H53A C53 H53C 109.5 . .
H53B C53 H53C 109.5 . .
C49 C50 H50A 109.5 . .
C49 C50 H50B 109.5 . .
H50A C50 H50B 109.5 . .
C49 C50 H50C 109.5 . .
H50A C50 H50C 109.5 . .
H50B C50 H50C 109.5 . .
C42 S2A C48 89.9(5) . .
C32 S1A C51 91.0(5) . .
F1 C38 F2 99.7(10) . .
F1 C38 C39 115.9(11) . .
F2 C38 C39 114.8(12) . .
F1 C38 C37 113.7(12) . .
F2 C38 C37 107.3(10) . .
C39 C38 C37 105.3(11) . .
F3 C37 F4 103.5(11) . .
F3 C37 C36 120.5(12) . .
F4 C37 C36 103.7(12) . .
F3 C37 C38 117.6(12) . .
F4 C37 C38 104.3(11) . .
C36 C37 C38 105.2(11) . .
F6 C36 F5 98.7(10) . .
F6 C36 C37 117.4(12) . .
F5 C36 C37 105.9(11) . .
F6 C36 C35 115.6(11) . .
F5 C36 C35 109.9(12) . .
C37 C36 C35 108.3(11) . .

loop_
_geom_bond_atom_site_label_1
_geom_bond_atom_site_label_2
_geom_bond_distance
_geom_bond_site_symmetry_2
Zn1 O7 1.943(7) .
Zn1 O5 1.944(8) .
Zn1 N2 2.059(10) 1_654
Zn1 O10 2.164(8) 1_565
Zn1 O9 2.216(7) 1_565
Zn1 C24 2.480(11) 1_565
Zn2 O6 2.020(7) .
Zn2 O4 2.047(7) .
Zn2 O1 2.138(7) 1_465
Zn2 N1 2.181(9) .
Zn2 O2 2.192(7) 1_465
Zn2 O9 2.335(8) 1_565
Zn2 C1 2.467(11) 1_465
O1 C1 1.268(13) .
O2 C1 1.204(13) .
O6 C15 1.236(11) .
N1 C55 1.320(13) .
N1 C29 1.322(13) .
O7 C15 1.250(12) .
N2 C45 1.307(13) .
N2 C46 1.308(14) .
O5 C10 1.244(12) .
O9 C24 1.216(12) .
O10 C24 1.236(12) .
C47 C43 1.342(15) .
C47 C46 1.435(15) .
C47 H47 0.9300 .
O3 C6 1.393(13) .
O3 C5 1.415(12) .
O4 C10 1.247(11) .
C21 C22 1.373(14) .
C21 C20 1.372(16) .
C21 H21 0.9300 .
C15 C16 1.505(13) .
C1 C2 1.534(15) .
C23 C25 1.354(14) .
C23 C22 1.371(13) .
C23 C24 1.516(14) .
C2 C3 1.346(14) .
C2 C14 1.391(15) .
C3 C4 1.389(14) .
C3 H3 0.9300 .
C22 H22 0.9300 .
C31 C30 1.407(15) .
C31 C54 1.414(13) .
C31 C32 1.455(15) .
C9 C11 1.372(14) .
C9 C8 1.382(15) .
C9 C10 1.481(15) .
C43 C44 1.336(14) .
C43 C42 1.476(14) .
C16 C28 1.351(13) .
C16 C17 1.401(14) .
C18 C17 1.365(14) .
C18 C19 1.385(15) .
C18 H18 0.9300 .
C34 C35 1.355(15) .
C34 C33 1.446(15) .
C34 C51 1.518(14) .
C5 C4 1.344(14) .
C5 C13 1.353(15) .
C6 C12 1.338(17) .
C6 C7 1.415(17) .
C4 H4 0.9300 .
C35 C39 1.443(17) .
C35 C36 1.468(15) .
C19 C27 1.369(16) .
C19 O8 1.408(13) .
C11 C12 1.420(16) .
C11 H11 0.9300 .
C40 C39 1.354(15) .
C40 C41 1.436(14) .
C40 C48 1.544(15) .
C28 C27 1.377(14) .
C28 H28 0.9300 .
C51 C48 1.482(15) .
C51 C52 1.596(17) .
C51 S1A 1.834(11) .
C55 C54 1.303(14) .
C55 H55 0.9300 .
C54 H54 0.9300 .
C17 H17 0.9300 .
C8 C7 1.400(16) .
C8 H8 0.9300 .
C7 H7 0.9300 .
C32 C33 1.332(14) .
C32 S1A 1.782(11) .
C42 C41 1.323(13) .
C42 S2A 1.760(11) .
C13 C14 1.393(14) .
C13 H13 0.9300 .
C45 C44 1.395(14) .
C45 H45 0.9300 .
C33 H33 0.9300 .
C48 C49 1.574(16) .
C48 S2A 1.860(10) .
C25 C26 1.394(15) .
C25 H25 0.9300 .
C39 C38 1.469(16) .
C44 H44 0.9300 .
C27 H27 0.9300 .
C41 H41 0.9300 .
C14 H14 0.9300 .
C46 H46 0.9300 .
C12 H12 0.9300 .
C30 C29 1.380(15) .
C30 H30 0.9300 .
C29 H29 0.9300 .
O8 C20 1.402(12) .
C20 C26 1.364(16) .
C49 C50 1.481(17) .
C49 H49A 0.9700 .
C49 H49B 0.9700 .
C52 C53 1.469(17) .
C52 H52A 0.9700 .
C52 H52B 0.9700 .
C26 H26 0.9300 .
C53 H53A 0.9600 .
C53 H53B 0.9600 .
C53 H53C 0.9600 .
C50 H50A 0.9600 .
C50 H50B 0.9600 .
C50 H50C 0.9600 .
F5 C36 1.432(15) .
F6 C36 1.324(14) .
F3 C37 1.288(13) .
F1 C38 1.371(15) .
F4 C37 1.395(15) .
F2 C38 1.376(15) .
C38 C37 1.525(17) .
C37 C36 1.447(17) .

loop_
_geom_hbond_atom_site_label_D
_geom_hbond_atom_site_label_H
_geom_hbond_atom_site_label_A
_geom_hbond_distance_DH
_geom_hbond_distance_HA
_geom_hbond_distance_DA
_geom_hbond_angle_DHA
_geom_hbond_site_symmetry_A
C55 H55 O1 0.93 2.46 3.129(14) 128.6 1_465
C45 H45 O7 0.93 2.62 3.162(13) 117.6 1_456
C45 H45 O10 0.93 2.48 3.225(15) 136.7 2_466
C29 H29 O6 0.93 2.64 3.094(15) 110.6 .
C49 H49A O2 0.97 2.65 3.411(15) 135.6 2_566

loop_
_geom_torsion_atom_site_label_1
_geom_torsion_atom_site_label_2
_geom_torsion_atom_site_label_3
_geom_torsion_atom_site_label_4
_geom_torsion
_geom_torsion_site_symmetry_1
_geom_torsion_site_symmetry_4
Zn2 O6 C15 O7 -22.9(18) . .
Zn2 O6 C15 C16 159.5(7) . .
Zn1 O7 C15 O6 -9.6(18) . .
Zn1 O7 C15 C16 168.0(7) . .
Zn2 O2 C1 O1 2.9(12) 1_645 .
Zn2 O2 C1 C2 -178.3(10) 1_645 .
Zn2 O1 C1 O2 -3.0(12) 1_645 .
Zn2 O1 C1 C2 178.2(9) 1_645 .
O2 C1 C2 C3 -9.3(18) . .
O1 C1 C2 C3 169.6(11) . .
O2 C1 C2 C14 168.7(11) . .
O1 C1 C2 C14 -12.4(17) . .
C14 C2 C3 C4 -0.7(19) . .
C1 C2 C3 C4 177.3(11) . .
C20 C21 C22 C23 4.5(17) . .
C25 C23 C22 C21 -2.3(16) . .
C24 C23 C22 C21 175.0(10) . .
C46 C47 C43 C44 4(2) . .
C46 C47 C43 C42 176.6(12) . .
O6 C15 C16 C28 -175.4(11) . .
O7 C15 C16 C28 6.8(16) . .
O6 C15 C16 C17 5.0(16) . .
O7 C15 C16 C17 -172.8(10) . .
C6 O3 C5 C4 -4.2(18) . .
C6 O3 C5 C13 176.2(11) . .
C5 O3 C6 C12 97.2(14) . .
C5 O3 C6 C7 -82.3(14) . .
C13 C5 C4 C3 -3(2) . .
O3 C5 C4 C3 177.8(11) . .
C2 C3 C4 C5 2.2(19) . .
C33 C34 C35 C39 -170.8(12) . .
C51 C34 C35 C39 14(2) . .
C33 C34 C35 C36 7(3) . .
C51 C34 C35 C36 -167.5(15) . .
Zn1 O5 C10 O4 -16.3(14) . .
Zn1 O5 C10 C9 159.7(6) . .
Zn2 O4 C10 O5 -20.7(16) . .
Zn2 O4 C10 C9 163.3(7) . .
C11 C9 C10 O5 -162.9(9) . .
C8 C9 C10 O5 13.5(14) . .
C11 C9 C10 O4 13.4(14) . .
C8 C9 C10 O4 -170.1(9) . .
C17 C18 C19 C27 -1.7(19) . .
C17 C18 C19 O8 -179.3(10) . .
C8 C9 C11 C12 -3.1(16) . .
C10 C9 C11 C12 173.4(9) . .
Zn1 O9 C24 O10 1.1(11) 1_545 .
Zn2 O9 C24 O10 -95.5(15) 1_545 .
Zn1 O9 C24 C23 -175.4(8) 1_545 .
Zn2 O9 C24 C23 88.1(13) 1_545 .
Zn2 O9 C24 Zn1 -96.5(10) 1_545 1_545
Zn1 O10 C24 O9 -1.1(11) 1_545 .
Zn1 O10 C24 C23 175.4(8) 1_545 .
C25 C23 C24 O9 -166.2(11) . .
C22 C23 C24 O9 16.6(15) . .
C25 C23 C24 O10 17.1(16) . .
C22 C23 C24 O10 -160.1(10) . .
C17 C16 C28 C27 0.1(18) . .
C15 C16 C28 C27 -179.6(11) . .
C35 C34 C51 C48 -39.9(16) . .
C33 C34 C51 C48 144.4(10) . .
C35 C34 C51 C52 86.2(13) . .
C33 C34 C51 C52 -89.5(11) . .
C35 C34 C51 S1A -165.0(10) . .
C33 C34 C51 S1A 19.3(12) . .
C29 N1 C55 C54 -1.7(18) . .
Zn2 N1 C55 C54 176.7(10) . .
N1 C55 C54 C31 0.4(19) . .
C30 C31 C54 C55 -0.2(16) . .
C32 C31 C54 C55 179.4(11) . .
C19 C18 C17 C16 -1.1(18) . .
C28 C16 C17 C18 1.9(17) . .
C15 C16 C17 C18 -178.4(10) . .
C11 C9 C8 C7 1.2(17) . .
C10 C9 C8 C7 -175.4(10) . .
C9 C8 C7 C6 2.8(18) . .
C12 C6 C7 C8 -5.2(18) . .
O3 C6 C7 C8 174.2(10) . .
C30 C31 C32 C33 24(2) . .
C54 C31 C32 C33 -155.2(13) . .
C30 C31 C32 S1A -153.8(10) . .
C54 C31 C32 S1A 26.6(14) . .
C44 C43 C42 C41 -45.6(19) . .
C47 C43 C42 C41 142.2(14) . .
C44 C43 C42 S2A 133.1(11) . .
C47 C43 C42 S2A -39.1(17) . .
C4 C5 C13 C14 2(2) . .
O3 C5 C13 C14 -178.8(10) . .
C46 N2 C45 C44 3.4(19) . .
Zn1 N2 C45 C44 -177.9(9) 1_456 .
C31 C32 C33 C34 -177.9(11) . .
S1A C32 C33 C34 0.3(14) . .
C35 C34 C33 C32 171.3(13) . .
C51 C34 C33 C32 -13.5(15) . .
C34 C51 C48 C40 45.6(14) . .
C52 C51 C48 C40 -77.7(12) . .
S1A C51 C48 C40 165.1(8) . .
C34 C51 C48 C49 -78.3(12) . .
C52 C51 C48 C49 158.5(10) . .
S1A C51 C48 C49 41.2(12) . .
C34 C51 C48 S2A 163.9(8) . .
C52 C51 C48 S2A 40.7(12) . .
S1A C51 C48 S2A -76.6(10) . .
C39 C40 C48 C51 -29.5(16) . .
C41 C40 C48 C51 147.6(10) . .
C39 C40 C48 C49 95.6(13) . .
C41 C40 C48 C49 -87.2(11) . .
C39 C40 C48 S2A -153.7(11) . .
C41 C40 C48 S2A 23.4(11) . .
C22 C23 C25 C26 -3.1(17) . .
C24 C23 C25 C26 179.7(10) . .
C41 C40 C39 C35 -172.3(13) . .
C48 C40 C39 C35 4(2) . .
C41 C40 C39 C38 4(3) . .
C48 C40 C39 C38 -179.1(13) . .
C34 C35 C39 C40 4(2) . .
C36 C35 C39 C40 -174.6(14) . .
C34 C35 C39 C38 -173.2(13) . .
C36 C35 C39 C38 8.1(17) . .
C47 C43 C44 C45 -4.0(18) . .
C42 C43 C44 C45 -176.9(11) . .
N2 C45 C44 C43 1(2) . .
C18 C19 C27 C28 3.6(19) . .
O8 C19 C27 C28 -179.0(10) . .
C16 C28 C27 C19 -2.7(19) . .
C43 C42 C41 C40 177.6(11) . .
S2A C42 C41 C40 -1.1(15) . .
C39 C40 C41 C42 161.0(14) . .
C48 C40 C41 C42 -15.6(15) . .
C3 C2 C14 C13 -0.4(18) . .
C1 C2 C14 C13 -178.3(11) . .
C5 C13 C14 C2 0.0(18) . .
C45 N2 C46 C47 -3.4(19) . .
Zn1 N2 C46 C47 177.9(9) 1_456 .
C43 C47 C46 N2 0(2) . .
O3 C6 C12 C11 -176.0(9) . .
C7 C6 C12 C11 3.4(18) . .
C9 C11 C12 C6 0.8(17) . .
C54 C31 C30 C29 1.2(17) . .
C32 C31 C30 C29 -178.4(11) . .
C55 N1 C29 C30 2.8(18) . .
Zn2 N1 C29 C30 -175.6(9) . .
C31 C30 C29 N1 -3(2) . .
C27 C19 O8 C20 54.5(16) . .
C18 C19 O8 C20 -127.9(12) . .
C22 C21 C20 C26 -1.2(19) . .
C22 C21 C20 O8 178.9(10) . .
C19 O8 C20 C26 -130.2(12) . .
C19 O8 C20 C21 49.6(16) . .
C51 C48 C49 C50 56.5(14) . .
C40 C48 C49 C50 -68.6(14) . .
S2A C48 C49 C50 -179.5(10) . .
C48 C51 C52 C53 55.8(15) . .
C34 C51 C52 C53 -69.9(14) . .
S1A C51 C52 C53 179.8(11) . .
C21 C20 C26 C25 -4(2) . .
O8 C20 C26 C25 175.9(11) . .
C23 C25 C26 C20 6.2(19) . .
C41 C42 S2A C48 13.6(10) . .
C43 C42 S2A C48 -165.2(10) . .
C51 C48 S2A C42 -142.7(9) . .
C40 C48 S2A C42 -20.1(8) . .
C49 C48 S2A C42 94.9(8) . .
C33 C32 S1A C51 9.8(10) . .
C31 C32 S1A C51 -171.7(9) . .
C48 C51 S1A C32 -139.6(9) . .
C34 C51 S1A C32 -15.6(8) . .
C52 C51 S1A C32 97.2(8) . .
C40 C39 C38 F1 -45(2) . .
C35 C39 C38 F1 132.5(13) . .
C40 C39 C38 F2 70.9(19) . .
C35 C39 C38 F2 -112.0(14) . .
C40 C39 C38 C37 -171.3(15) . .
C35 C39 C38 C37 5.8(17) . .
F1 C38 C37 F3 77.1(17) . .
F2 C38 C37 F3 -32.2(18) . .
C39 C38 C37 F3 -154.9(13) . .
F1 C38 C37 F4 -36.8(14) . .
F2 C38 C37 F4 -146.0(10) . .
C39 C38 C37 F4 91.2(13) . .
F1 C38 C37 C36 -145.6(12) . .
F2 C38 C37 C36 105.1(13) . .
C39 C38 C37 C36 -17.6(16) . .
F3 C37 C36 F6 -68.0(19) . .
F4 C37 C36 F6 47.0(14) . .
C38 C37 C36 F6 156.3(12) . .
F3 C37 C36 F5 41.0(18) . .
F4 C37 C36 F5 156.0(9) . .
C38 C37 C36 F5 -94.7(12) . .
F3 C37 C36 C35 158.9(13) . .
F4 C37 C36 C35 -86.1(13) . .
C38 C37 C36 C35 23.1(17) . .
C34 C35 C36 F6 28(3) . .
C39 C35 C36 F6 -154.0(12) . .
C34 C35 C36 F5 -83(2) . .
C39 C35 C36 F5 95.4(14) . .
C34 C35 C36 C37 161.8(16) . .
C39 C35 C36 C37 -19.9(17) . .
